data_2102826
loop_
_publ_author_name
'Ojala, William H.'
'Smieja, Jonathan M.'
'Spude, Jill M.'
'Arola, Trina M.'
'Kuspa, Marika K.'
'Herrera, Nell'
'Ojala, Charles R.'

_publ_section_title
;
 Isostructuralism among `bridge-flipped' isomeric benzylideneanilines
 and phenylhydrazones
;
_journal_coeditor_code GP5015
_journal_issue 3
_journal_name_full 'Acta Crystallographica Section B'
_journal_page_first 485
_journal_page_last 496
_journal_paper_doi 10.1107/S0108768107018034
_journal_volume 63
_journal_year 2007
_chemical_formula_moiety 'C14 H10 Br N3'
_chemical_formula_sum 'C14 H10 Br N3'
_chemical_formula_weight 300.16
_chemical_melting_point .158E-217
_chemical_name_systematic
;
 (E)-4-cyanobenzaldehyde 2-bromophenylhydrazone
;
_space_group_IT_number 9
_symmetry_cell_setting monoclinic
_symmetry_space_group_name_Hall 'C -2yc'
_symmetry_space_group_name_H-M 'C 1 c 1'
_atom_sites_solution_hydrogens geom
_atom_sites_solution_primary direct
_atom_sites_solution_secondary difmap
_audit_creation_method SHELXL-97
_cell_angle_alpha 90.00
_cell_angle_beta 92.8840(10)
_cell_angle_gamma 90.00
_cell_formula_units_Z 4
_cell_length_a 4.4902(4)
_cell_length_b 19.9376(17)
_cell_length_c 14.3182(12)
_cell_measurement_reflns_used 2385
_cell_measurement_temperature 173(2)
_cell_measurement_theta_max 25.021
_cell_measurement_theta_min 2.491
_cell_volume 1280.20(19)
_computing_cell_refinement 'SAINT, Bruker'
_computing_data_collection 'SMART, Bruker'
_computing_data_reduction 'SAINT, Bruker'
_computing_molecular_graphics 'PLATON (Spek, 2003)'
_computing_publication_material 'SHELXL97 (Sheldrick, 1997)'
_computing_structure_refinement 'SHELXL-97 (Sheldrick, 1997)'
_computing_structure_solution 'SHELXS-97 (Sheldrick, 1990)'
_diffrn_ambient_temperature 173(2)
_diffrn_measured_fraction_theta_full 1.000
_diffrn_measured_fraction_theta_max 1.000
_diffrn_measurement_device_type 'Siemens SMART Platform CCD'
_diffrn_measurement_method 'area detector, omega scans per phi'
_diffrn_radiation_monochromator graphite
_diffrn_radiation_source 'normal-focus sealed tube'
_diffrn_radiation_type MoK\a
_diffrn_radiation_wavelength 0.71073
_diffrn_reflns_av_R_equivalents 0.0236
_diffrn_reflns_av_sigmaI/netI 0.0395
_diffrn_reflns_limit_h_max 5
_diffrn_reflns_limit_h_min -5
_diffrn_reflns_limit_k_max 23
_diffrn_reflns_limit_k_min -23
_diffrn_reflns_limit_l_max 16
_diffrn_reflns_limit_l_min -16
_diffrn_reflns_number 6162
_diffrn_reflns_theta_full 25.04
_diffrn_reflns_theta_max 25.04
_diffrn_reflns_theta_min 2.04
_exptl_absorpt_coefficient_mu 3.195
_exptl_absorpt_correction_T_max 0.616
_exptl_absorpt_correction_T_min 0.565
_exptl_absorpt_correction_type multi-scan
_exptl_absorpt_process_details 'SADABS (Blessing, 1995)'
_exptl_crystal_colour yellow
_exptl_crystal_density_diffrn 1.557
_exptl_crystal_density_method 'not measured'
_exptl_crystal_description needle
_exptl_crystal_F_000 600
_exptl_crystal_size_max 0.50
_exptl_crystal_size_mid 0.15
_exptl_crystal_size_min 0.15
_refine_diff_density_max 0.292
_refine_diff_density_min -0.344
_refine_ls_abs_structure_details 'Flack H D (1983), 1085 Friedel pairs'
_refine_ls_abs_structure_Flack 0.030(9)
_refine_ls_extinction_method none
_refine_ls_goodness_of_fit_ref 1.062
_refine_ls_hydrogen_treatment mixed
_refine_ls_matrix_type full
_refine_ls_number_parameters 167
_refine_ls_number_reflns 2226
_refine_ls_number_restraints 2
_refine_ls_restrained_S_all 1.061
_refine_ls_R_factor_all 0.0254
_refine_ls_R_factor_gt 0.0237
_refine_ls_shift/su_max 0.002
_refine_ls_shift/su_mean 0.000
_refine_ls_structure_factor_coef Fsqd
_refine_ls_weighting_details 'calc w=1/[\s^2^(Fo^2^)+(0.0003P)^2^+0.4653P] where P=(Fo^2^+2Fc^2^)/3'
_refine_ls_weighting_scheme calc
_refine_ls_wR_factor_gt 0.0525
_refine_ls_wR_factor_ref 0.0533
_reflns_number_gt 2132
_reflns_number_total 2226
_reflns_threshold_expression I>2\s(I)
_cod_data_source_file gp5015.cif
_cod_data_source_block II
_cod_database_code 2102826

loop_
_symmetry_equiv_pos_as_xyz
'x, y, z'
'x, -y, z+1/2'
'x+1/2, y+1/2, z'
'x+1/2, -y+1/2, z+1/2'

loop_
_atom_site_type_symbol
_atom_site_label
_atom_site_fract_x
_atom_site_fract_y
_atom_site_fract_z
_atom_site_U_iso_or_equiv
_atom_site_adp_type
_atom_site_calc_flag
_atom_site_refinement_flags
_atom_site_occupancy
Br Br1 1.13943(7) 0.550056(15) 0.83579(4) 0.05249(11) Uani d . 1
C C1 0.8386(5) 0.51825(13) 0.66030(18) 0.0285(6) Uani d . 1
C C2 1.0395(6) 0.49538(15) 0.73042(19) 0.0350(6) Uani d . 1
C C3 1.1681(7) 0.43223(16) 0.7258(2) 0.0432(8) Uani d . 1
H H3 1.3056 0.4177 0.7742 0.052 Uiso calc R 1
C C4 1.0966(7) 0.39063(15) 0.6511(2) 0.0454(8) Uani d . 1
H H4 1.1817 0.3471 0.6483 0.054 Uiso calc R 1
C C5 0.9008(7) 0.41271(16) 0.5806(3) 0.0418(8) Uani d . 1
H H5 0.8527 0.3844 0.5287 0.050 Uiso calc R 1
C C6 0.7729(6) 0.47606(14) 0.5846(2) 0.0349(6) Uani d . 1
H H6 0.6393 0.4907 0.5352 0.042 Uiso calc R 1
C C7 0.1537(5) 0.67997(13) 0.53650(18) 0.0247(5) Uani d . 1
C C8 0.0438(5) 0.63803(13) 0.46481(18) 0.0298(6) Uani d . 1
H H8 0.1104 0.5929 0.4622 0.036 Uiso calc R 1
C C9 -0.1601(6) 0.66159(13) 0.39783(19) 0.0311(6) Uani d . 1
H H9 -0.2360 0.6325 0.3498 0.037 Uiso calc R 1
C C10 -0.2552(5) 0.72776(14) 0.40034(19) 0.0292(6) Uani d . 1
C C11 -0.1496(6) 0.77009(14) 0.47230(19) 0.0331(6) Uani d . 1
H H11 -0.2160 0.8153 0.4747 0.040 Uiso calc R 1
C C12 0.0517(6) 0.74570(13) 0.53980(18) 0.0315(6) Uani d . 1
H H12 0.1218 0.7742 0.5893 0.038 Uiso calc R 1
C C13 0.3783(5) 0.65707(13) 0.60761(18) 0.0277(6) Uani d . 1
H H13 0.4371 0.6853 0.6588 0.033 Uiso calc R 1
C C14 -0.4640(6) 0.75373(15) 0.3291(2) 0.0362(7) Uani d . 1
H H1N 0.757(6) 0.6049(14) 0.7038(19) 0.016(7) Uiso d . 1
N N1 0.4941(5) 0.59865(12) 0.59998(16) 0.0267(5) Uani d . 1
N N2 0.7051(5) 0.58045(12) 0.66635(17) 0.0308(5) Uani d . 1
N N3 -0.6304(6) 0.77423(14) 0.27314(19) 0.0510(7) Uani d . 1

loop_
_atom_site_aniso_label
_atom_site_aniso_U_11
_atom_site_aniso_U_22
_atom_site_aniso_U_33
_atom_site_aniso_U_12
_atom_site_aniso_U_13
_atom_site_aniso_U_23
Br1 0.05700(18) 0.0653(2) 0.03371(15) 0.0195(2) -0.01200(11) -0.0019(2)
C1 0.0238(12) 0.0277(14) 0.0344(15) 0.0028(11) 0.0064(11) 0.0072(11)
C2 0.0344(15) 0.0421(17) 0.0289(15) 0.0016(12) 0.0053(11) 0.0100(12)
C3 0.0391(16) 0.0486(19) 0.0430(18) 0.0187(14) 0.0113(13) 0.0182(14)
C4 0.0509(18) 0.0345(18) 0.052(2) 0.0136(14) 0.0156(16) 0.0087(15)
C5 0.0400(17) 0.0383(18) 0.0481(19) 0.0017(14) 0.0110(15) 0.0025(15)
C6 0.0326(14) 0.0330(15) 0.0391(16) -0.0013(12) 0.0016(12) 0.0022(13)
C7 0.0218(12) 0.0269(14) 0.0255(13) -0.0036(10) 0.0012(9) -0.0004(10)
C8 0.0293(13) 0.0280(15) 0.0321(15) 0.0024(11) 0.0006(11) -0.0015(11)
C9 0.0294(13) 0.0354(16) 0.0281(13) -0.0032(11) -0.0021(11) -0.0061(11)
C10 0.0206(13) 0.0417(16) 0.0255(14) 0.0016(11) 0.0025(10) 0.0033(12)
C11 0.0347(15) 0.0297(15) 0.0348(16) 0.0074(12) 0.0013(12) -0.0007(12)
C12 0.0319(14) 0.0326(15) 0.0295(14) 0.0006(12) -0.0020(11) -0.0055(12)
C13 0.0253(13) 0.0311(15) 0.0265(13) -0.0006(11) -0.0013(10) -0.0019(11)
C14 0.0354(15) 0.0427(17) 0.0303(15) 0.0010(12) 0.0004(15) 0.0042(14)
N1 0.0219(11) 0.0299(13) 0.0279(12) 0.0014(9) -0.0016(9) 0.0041(10)
N2 0.0313(12) 0.0305(13) 0.0298(13) 0.0026(11) -0.0053(10) -0.0024(11)
N3 0.0434(15) 0.0665(19) 0.0420(16) 0.0056(13) -0.0087(13) 0.0144(14)

loop_
_atom_type_symbol
_atom_type_description
_atom_type_scat_dispersion_real
_atom_type_scat_dispersion_imag
_atom_type_scat_source
C C 0.0033 0.0016 'International Tables Vol C Tables 4.2.6.8 and 6.1.1.4'
H H 0.0000 0.0000 'International Tables Vol C Tables 4.2.6.8 and 6.1.1.4'
N N 0.0061 0.0033 'International Tables Vol C Tables 4.2.6.8 and 6.1.1.4'
Br Br -0.2901 2.4595 'International Tables Vol C Tables 4.2.6.8 and 6.1.1.4'

loop_
_geom_angle_atom_site_label_1
_geom_angle_atom_site_label_2
_geom_angle_atom_site_label_3
_geom_angle
_geom_angle_publ_flag
N2 C1 C6 121.0(2) n
N2 C1 C2 121.1(2) n
C6 C1 C2 117.9(2) n
C3 C2 C1 121.3(3) n
C3 C2 Br1 118.4(2) n
C1 C2 Br1 120.3(2) n
C4 C3 C2 120.1(3) n
C4 C3 H3 120 n
C2 C3 H3 120 n
C5 C4 C3 119.5(3) n
C5 C4 H4 120 n
C3 C4 H4 120 n
C4 C5 C6 120.7(3) n
C4 C5 H5 120 n
C6 C5 H5 120 n
C5 C6 C1 120.6(3) n
C5 C6 H6 120 n
C1 C6 H6 120 n
C12 C7 C8 119.0(2) n
C12 C7 C13 119.0(2) n
C8 C7 C13 121.9(2) n
C9 C8 C7 120.5(2) n
C9 C8 H8 120 n
C7 C8 H8 120 n
C8 C9 C10 120.1(2) n
C8 C9 H9 120 n
C10 C9 H9 120 n
C9 C10 C11 120.0(2) n
C9 C10 C14 120.8(3) n
C11 C10 C14 119.2(2) n
C12 C11 C10 119.4(2) n
C12 C11 H11 120 n
C10 C11 H11 120 n
C11 C12 C7 121.0(2) n
C11 C12 H12 120 n
C7 C12 H12 120 n
N1 C13 C7 119.4(2) y
N1 C13 H13 120 n
C7 C13 H13 120 n
N3 C14 C10 179.6(4) y
C13 N1 N2 117.1(2) y
N1 N2 C1 119.1(2) y
N1 N2 H1N 120(2) n
C1 N2 H1N 120(2) n

loop_
_geom_bond_atom_site_label_1
_geom_bond_atom_site_label_2
_geom_bond_distance
_geom_bond_publ_flag
Br1 C2 1.897(3) y
C1 N2 1.382(3) y
C1 C6 1.392(4) n
C1 C2 1.392(4) n
C2 C3 1.388(4) n
C3 C4 1.379(5) n
C3 H3 0.95 n
C4 C5 1.377(5) n
C4 H4 0.95 n
C5 C6 1.390(4) n
C5 H5 0.95 n
C6 H6 0.95 n
C7 C12 1.390(4) n
C7 C8 1.395(3) n
C7 C13 1.469(3) y
C8 C9 1.375(4) n
C8 H8 0.95 n
C9 C10 1.388(4) n
C9 H9 0.95 n
C10 C11 1.396(4) n
C10 C14 1.446(4) y
C11 C12 1.378(4) n
C11 H11 0.95 n
C12 H12 0.95 n
C13 N1 1.283(3) y
C13 H13 0.95 n
C14 N3 1.143(3) y
N1 N2 1.357(3) y
N2 H1N 0.75(3) n

loop_
_geom_hbond_atom_site_label_D
_geom_hbond_atom_site_label_H
_geom_hbond_atom_site_label_A
_geom_hbond_site_symmetry_A
_geom_hbond_distance_DH
_geom_hbond_distance_HA
_geom_hbond_distance_DA
_geom_hbond_angle_DHA
N2 H1N N3 4_665 0.75(3) 2.64(3) 3.341(4) 155(3)
N2 H1N Br1 . 0.75(3) 2.72(3) 3.095(2) 113(2)

loop_
_geom_torsion_atom_site_label_1
_geom_torsion_atom_site_label_2
_geom_torsion_atom_site_label_3
_geom_torsion_atom_site_label_4
_geom_torsion
_geom_torsion_publ_flag
N2 C1 C2 C3 178.3(2) n
C6 C1 C2 C3 -0.7(4) n
N2 C1 C2 Br1 -0.9(3) n
C6 C1 C2 Br1 -179.92(19) n
C1 C2 C3 C4 -0.4(4) n
Br1 C2 C3 C4 178.9(2) n
C2 C3 C4 C5 1.1(4) n
C3 C4 C5 C6 -0.7(5) n
C4 C5 C6 C1 -0.4(5) n
N2 C1 C6 C5 -177.9(3) n
C2 C1 C6 C5 1.1(4) n
C12 C7 C8 C9 0.7(4) n
C13 C7 C8 C9 -178.2(2) n
C7 C8 C9 C10 0.9(4) n
C8 C9 C10 C11 -1.6(4) n
C8 C9 C10 C14 178.5(3) n
C9 C10 C11 C12 0.8(4) n
C14 C10 C11 C12 -179.3(3) n
C10 C11 C12 C7 0.8(4) n
C8 C7 C12 C11 -1.6(4) n
C13 C7 C12 C11 177.3(2) n
C12 C7 C13 N1 -173.4(2) n
C8 C7 C13 N1 5.4(4) y
C7 C13 N1 N2 178.6(2) y
C13 N1 N2 C1 -179.2(2) y
C6 C1 N2 N1 3.9(4) y
C2 C1 N2 N1 -175.1(2) n

loop_
_cod_related_entry_id
_cod_related_entry_database
_cod_related_entry_code
1 ChemSpider 21188097
